data_1527873
loop_
_publ_author_name
'Niinisto, L.'
'Larsson, L.O.'

_publ_section_title
;
 On the structure of beta-Dy (N H4)3 (S O3)3 H2 O
;
_journal_name_full 'Acta Chemica Scandinavica (1-27,1973-42,1988)'
_journal_page_first 2250
_journal_page_last 2252
_journal_volume 27
_journal_year 1973
_chemical_formula_sum 'Dy N3 S3'
_chemical_name_systematic '(N H4)3 Dy (S O3)3 H2 O'
_space_group_IT_number 10
_symmetry_space_group_name_Hall '-P 2y'
_symmetry_space_group_name_H-M 'P 1 2/m 1'
_cell_angle_alpha 90
_cell_angle_beta 117.4
_cell_angle_gamma 90
_cell_formula_units_Z 1
_cell_length_a 8.88
_cell_length_b 3.98
_cell_length_c 9.48
_cell_volume 297.459
_citation_journal_id_ASTM ACSAA4
_cod_data_source_file Niinisto_ACSAA4_1973_1229.cif
_cod_data_source_block Dy1N3S3
_cod_original_cell_volume 297.4589
_cod_original_formula_sum 'Dy1 N3 S3'
_cod_database_code 1527873

loop_
_symmetry_equiv_pos_as_xyz
x,y,z
-x,y,-z
-x,-y,-z
x,-y,z

loop_
_atom_site_label
_atom_site_type_symbol
_atom_site_fract_x
_atom_site_fract_y
_atom_site_fract_z
_atom_site_occupancy
_atom_site_U_iso_or_equiv
_atom_site_attached_hydrogens
N2 N-3 0 0 0.5 1 0.0 4
S2 S+4 0.4037 0.5 0.7334 0.75 0.0 0
S1 S+4 0.1702 0.5 0.2657 0.75 0.0 0
N1 N-3 0.7623 0 0.0245 1 0.0 4
Dy1 Dy+3 0.5 0 0.5 1 0.0 0
